data_7158361
loop_
_publ_author_name
'Xiao, Jian'
'Zhao, Jun'
'Wang, Ya-Wen'
'Luo, Gan'
'Peng, Yu'

_publ_section_title
;
 Total syntheses of (+)-adunctins C and D: assignment of their absolute
 configurations.
;
_journal_issue 45
_journal_name_full 'Organic &amp; biomolecular chemistry'
_journal_page_first 9840
_journal_page_last 9843
_journal_paper_doi 10.1039/d1ob02055b
_journal_volume 19
_journal_year 2021
_chemical_formula_moiety 'C26 H30 O4'
_chemical_formula_sum 'C26 H30 O4'
_chemical_formula_weight 406.50
_space_group_IT_number 2
_space_group_name_Hall '-P 1'
_space_group_name_H-M_alt 'P -1'
_symmetry_cell_setting triclinic
_symmetry_space_group_name_H-M 'P -1'
_atom_sites_solution_hydrogens geom
_atom_sites_solution_primary geom
_atom_sites_solution_secondary difmap
_audit_creation_method SHELXL-97
_audit_update_record
;
2020-08-17 deposited with the CCDC.	2021-10-29 downloaded from the CCDC.
;
_cell_angle_alpha 102.568(6)
_cell_angle_beta 105.923(6)
_cell_angle_gamma 105.637(7)
_cell_formula_units_Z 2
_cell_length_a 10.5525(9)
_cell_length_b 10.5881(9)
_cell_length_c 11.4412(6)
_cell_measurement_reflns_used 1843
_cell_measurement_temperature 293.30(10)
_cell_measurement_theta_max 67.7530
_cell_measurement_theta_min 9.7890
_cell_volume 1123.59(17)
_computing_cell_refinement 'CrysAlisPro 1.171.38.43f (Rigaku OD, 2015)'
_computing_data_collection 'CrysAlisPro 1.171.38.43f (Rigaku OD, 2015)'
_computing_data_reduction 'CrysAlisPro 1.171.38.43f (Rigaku OD, 2015)'
_computing_structure_refinement 'SHELXL-97 (Sheldrick, 1997)'
_computing_structure_solution 'SHELXS-97 (Sheldrick, 1990)'
_diffrn_ambient_temperature 293.30(10)
_diffrn_detector_area_resol_mean 16.0733
_diffrn_measured_fraction_theta_full 0.970
_diffrn_measured_fraction_theta_max 0.970
_diffrn_measurement_device_type 'SuperNova, Dual, Cu at zero, Eos'
_diffrn_measurement_method '\w scans'
_diffrn_radiation_monochromator mirror
_diffrn_radiation_source 'micro-focus sealed X-ray tube'
_diffrn_radiation_type CuK\a
_diffrn_radiation_wavelength 1.54184
_diffrn_reflns_av_R_equivalents 0.0268
_diffrn_reflns_av_sigmaI/netI 0.0353
_diffrn_reflns_limit_h_max 8
_diffrn_reflns_limit_h_min -12
_diffrn_reflns_limit_k_max 12
_diffrn_reflns_limit_k_min -12
_diffrn_reflns_limit_l_max 13
_diffrn_reflns_limit_l_min -11
_diffrn_reflns_number 6710
_diffrn_reflns_theta_full 66.59
_diffrn_reflns_theta_max 66.59
_diffrn_reflns_theta_min 6.62
_exptl_absorpt_coefficient_mu 0.636
_exptl_absorpt_correction_T_max 0.927
_exptl_absorpt_correction_T_min 0.892
_exptl_absorpt_correction_type multi-scan
_exptl_absorpt_process_details
;
CrysAlisPro 1.171.38.43f (Rigaku Oxford Diffraction, 2015)
Empirical absorption correction using spherical harmonics,
 implemented in SCALE3 ABSPACK scaling algorithm.
;
_exptl_crystal_colour 'clear light yellow '
_exptl_crystal_density_diffrn 1.202
_exptl_crystal_density_method 'not measured'
_exptl_crystal_description block
_exptl_crystal_F_000 436
_exptl_crystal_size_max 0.19
_exptl_crystal_size_mid 0.15
_exptl_crystal_size_min 0.12
_refine_diff_density_max 0.603
_refine_diff_density_min -0.252
_refine_diff_density_rms 0.047
_refine_ls_extinction_method none
_refine_ls_goodness_of_fit_ref 1.046
_refine_ls_hydrogen_treatment mixed
_refine_ls_matrix_type full
_refine_ls_number_parameters 275
_refine_ls_number_reflns 3854
_refine_ls_number_restraints 0
_refine_ls_restrained_S_all 1.046
_refine_ls_R_factor_all 0.1039
_refine_ls_R_factor_gt 0.0838
_refine_ls_shift/su_max 0.000
_refine_ls_shift/su_mean 0.000
_refine_ls_structure_factor_coef Fsqd
_refine_ls_weighting_details 'calc w=1/[\s^2^(Fo^2^)+(0.1584P)^2^+0.3287P] where P=(Fo^2^+2Fc^2^)/3'
_refine_ls_weighting_scheme calc
_refine_ls_wR_factor_gt 0.2422
_refine_ls_wR_factor_ref 0.2708
_reflns_number_gt 2809
_reflns_number_total 3854
_reflns_threshold_expression >2sigma(I)
_cod_data_source_file d1ob02055b2.cif
_cod_data_source_block zhuangzhy_1127
_cod_depositor_comments 'Adding full bibliography for 7158361--7158363.cif.'
_cod_original_cell_volume 1123.59(14)
_cod_database_code 7158361

loop_
_symmetry_equiv_pos_as_xyz
'x, y, z'
'-x, -y, -z'

loop_
_atom_site_label
_atom_site_type_symbol
_atom_site_fract_x
_atom_site_fract_y
_atom_site_fract_z
_atom_site_U_iso_or_equiv
_atom_site_adp_type
_atom_site_occupancy
_atom_site_symmetry_multiplicity
_atom_site_calc_flag
_atom_site_refinement_flags
_atom_site_disorder_assembly
_atom_site_disorder_group
O1 O 0.6975(2) 0.42768(18) 0.38290(16) 0.0578(5) Uani 1 1 d . . .
O2 O 0.6611(3) 0.4281(3) 0.7944(2) 0.0900(8) Uani 1 1 d . . .
H2 H 0.6524 0.3465 0.7692 0.135 Uiso 1 1 calc R . .
C3 C 0.6789(3) 0.4092(3) 0.5871(2) 0.0561(7) Uani 1 1 d . . .
C4 C 0.6920(3) 0.4825(3) 0.4992(2) 0.0530(6) Uani 1 1 d . . .
O5 O 0.6911(3) 0.8177(2) 0.6467(2) 0.0803(7) Uani 1 1 d . . .
O6 O 0.6656(3) 0.2116(3) 0.6511(2) 0.0946(8) Uani 1 1 d . . .
C7 C 0.6982(3) 0.6169(3) 0.5220(2) 0.0585(7) Uani 1 1 d . . .
C8 C 0.6793(3) 0.2680(3) 0.5689(3) 0.0655(8) Uani 1 1 d . . .
C9 C 0.6880(3) 0.6862(3) 0.6347(3) 0.0630(7) Uani 1 1 d . . .
C10 C 0.6714(3) 0.4859(4) 0.7014(3) 0.0649(8) Uani 1 1 d . . .
C11 C 0.6752(3) 0.6200(3) 0.7249(3) 0.0677(8) Uani 1 1 d . . .
H11 H 0.6693 0.6661 0.8011 0.081 Uiso 1 1 calc R . .
C12 C 0.7019(3) 0.1922(3) 0.4544(3) 0.0680(8) Uani 1 1 d . . .
H12A H 0.7884 0.2486 0.4496 0.082 Uiso 1 1 calc R . .
H12B H 0.6254 0.1807 0.3782 0.082 Uiso 1 1 calc R . .
C13 C 0.7386(3) 0.5425(3) 0.3297(2) 0.0574(7) Uani 1 1 d . . .
C14 C 0.7102(4) 0.6619(3) 0.4087(3) 0.0667(8) Uani 1 1 d . . .
H14A H 0.7873 0.7487 0.4345 0.080 Uiso 1 1 calc R . .
H14B H 0.6237 0.6715 0.3612 0.080 Uiso 1 1 calc R . .
C15 C 0.6524(3) 0.4914(3) 0.1900(3) 0.0612(7) Uani 1 1 d . . .
H15 H 0.5626 0.4963 0.1651 0.073 Uiso 1 1 calc R . .
C16 C 0.7478(4) -0.0138(3) 0.3445(3) 0.0765(9) Uani 1 1 d . . .
C17 C 0.8381(4) 0.4261(4) 0.1245(3) 0.0757(9) Uani 1 1 d . . .
H17 H 0.8938 0.4937 0.0949 0.091 Uiso 1 1 calc R . .
C18 C 0.8927(3) 0.5732(3) 0.3490(3) 0.0723(8) Uani 1 1 d . . .
H18A H 0.9288 0.6570 0.3288 0.087 Uiso 1 1 calc R . .
H18B H 0.9449 0.5884 0.4381 0.087 Uiso 1 1 calc R . .
C19 C 0.6962(4) 0.4411(4) 0.1026(3) 0.0801(9) Uani 1 1 d . . .
H19 H 0.6348 0.4111 0.0183 0.096 Uiso 1 1 calc R . .
C20 C 0.6850(5) 0.8960(4) 0.7623(4) 0.0957(12) Uani 1 1 d . . .
H20A H 0.7656 0.9075 0.8333 0.144 Uiso 1 1 calc R . .
H20B H 0.6007 0.8482 0.7744 0.144 Uiso 1 1 calc R . .
H20C H 0.6845 0.9851 0.7567 0.144 Uiso 1 1 calc R . .
C21 C 0.6464(4) -0.1062(4) 0.2315(4) 0.0824(10) Uani 1 1 d . . .
H21 H 0.5521 -0.1265 0.2224 0.099 Uiso 1 1 calc R . .
C22 C 0.7105(5) 0.0513(4) 0.4533(4) 0.0958(12) Uani 1 1 d . . .
H22A H 0.7806 0.0607 0.5331 0.115 Uiso 1 1 calc R . .
H22B H 0.6205 -0.0091 0.4483 0.115 Uiso 1 1 calc R . .
C23 C 0.8125(5) 0.2763(5) 0.0389(4) 0.0963(12) Uani 1 1 d . . .
H23 H 0.7661 0.2702 -0.0501 0.116 Uiso 1 1 calc R . .
C24 C 0.9139(4) 0.4560(5) 0.2656(4) 0.0922(11) Uani 1 1 d . . .
H24A H 0.8810 0.3735 0.2887 0.111 Uiso 1 1 calc R . .
H24B H 1.0138 0.4779 0.2818 0.111 Uiso 1 1 calc R . .
C25 C 0.7153(5) 0.1614(5) 0.0664(4) 0.1040(13) Uani 1 1 d . . .
H25A H 0.6328 0.1823 0.0689 0.156 Uiso 1 1 calc R . .
H25B H 0.7631 0.1537 0.1476 0.156 Uiso 1 1 calc R . .
H25C H 0.6884 0.0757 0.0003 0.156 Uiso 1 1 calc R . .
C26 C 0.8873(4) 0.0139(5) 0.3521(4) 0.0941(11) Uani 1 1 d . . .
H26 H 0.9595 0.0762 0.4261 0.113 Uiso 1 1 calc R . .
C27 C 0.8161(5) -0.1421(5) 0.1431(5) 0.1009(12) Uani 1 1 d . . .
H27 H 0.8387 -0.1867 0.0765 0.121 Uiso 1 1 calc R . .
C28 C 0.9481(7) 0.2578(7) 0.0472(8) 0.173(3) Uani 1 1 d . . .
H28A H 0.9853 0.2379 0.1248 0.259 Uiso 1 1 calc R . .
H28B H 1.0133 0.3410 0.0473 0.259 Uiso 1 1 calc R . .
H28C H 0.9340 0.1826 -0.0250 0.259 Uiso 1 1 calc R . .
C29 C 0.6794(5) -0.1686(4) 0.1328(4) 0.0942(11) Uani 1 1 d . . .
H29 H 0.6080 -0.2298 0.0577 0.113 Uiso 1 1 calc R . .
C30 C 0.9195(5) -0.0494(6) 0.2523(6) 0.1095(15) Uani 1 1 d . . .
H30 H 1.0132 -0.0289 0.2590 0.131 Uiso 1 1 calc R . .

loop_
_atom_site_aniso_label
_atom_site_aniso_U_11
_atom_site_aniso_U_22
_atom_site_aniso_U_33
_atom_site_aniso_U_23
_atom_site_aniso_U_13
_atom_site_aniso_U_12
O1 0.0806(12) 0.0517(10) 0.0459(10) 0.0237(8) 0.0246(8) 0.0219(9)
O2 0.126(2) 0.111(2) 0.0621(13) 0.0507(13) 0.0478(14) 0.0518(18)
C3 0.0604(15) 0.0625(15) 0.0468(14) 0.0258(12) 0.0165(11) 0.0193(12)
C4 0.0571(14) 0.0577(14) 0.0415(12) 0.0206(11) 0.0136(10) 0.0160(11)
O5 0.1093(18) 0.0653(13) 0.0686(13) 0.0150(10) 0.0350(12) 0.0353(12)
O6 0.143(2) 0.0876(17) 0.0810(15) 0.0580(13) 0.0527(15) 0.0452(16)
C7 0.0681(16) 0.0567(15) 0.0480(14) 0.0199(11) 0.0173(12) 0.0184(12)
C8 0.0726(17) 0.0684(18) 0.0582(16) 0.0346(14) 0.0199(13) 0.0206(14)
C9 0.0667(16) 0.0646(17) 0.0549(15) 0.0164(13) 0.0188(13) 0.0231(13)
C10 0.0681(17) 0.084(2) 0.0490(15) 0.0328(14) 0.0209(12) 0.0269(15)
C11 0.0738(18) 0.082(2) 0.0468(15) 0.0167(13) 0.0221(13) 0.0280(15)
C12 0.084(2) 0.0590(16) 0.0621(17) 0.0313(13) 0.0210(14) 0.0216(14)
C13 0.0712(16) 0.0524(14) 0.0511(14) 0.0258(11) 0.0227(12) 0.0168(12)
C14 0.090(2) 0.0545(15) 0.0630(17) 0.0280(13) 0.0312(15) 0.0247(14)
C15 0.0700(16) 0.0626(16) 0.0535(15) 0.0284(12) 0.0192(13) 0.0217(13)
C16 0.100(2) 0.0555(16) 0.087(2) 0.0425(16) 0.0333(19) 0.0316(16)
C17 0.095(2) 0.084(2) 0.0699(19) 0.0391(16) 0.0439(17) 0.0374(18)
C18 0.0683(18) 0.0666(18) 0.0640(17) 0.0180(14) 0.0147(14) 0.0071(14)
C19 0.093(2) 0.092(2) 0.0541(17) 0.0283(16) 0.0266(16) 0.0261(19)
C20 0.118(3) 0.086(2) 0.078(2) 0.0064(19) 0.033(2) 0.046(2)
C21 0.076(2) 0.075(2) 0.100(3) 0.0391(19) 0.0314(19) 0.0227(17)
C22 0.152(4) 0.073(2) 0.095(3) 0.052(2) 0.062(3) 0.050(2)
C23 0.120(3) 0.107(3) 0.081(2) 0.036(2) 0.049(2) 0.050(3)
C24 0.070(2) 0.122(3) 0.082(2) 0.030(2) 0.0244(17) 0.034(2)
C25 0.117(3) 0.085(3) 0.105(3) 0.032(2) 0.034(2) 0.033(2)
C26 0.083(2) 0.091(3) 0.098(3) 0.040(2) 0.014(2) 0.024(2)
C27 0.112(3) 0.105(3) 0.111(3) 0.045(3) 0.052(3) 0.056(3)
C28 0.146(5) 0.140(5) 0.259(9) 0.035(5) 0.128(6) 0.056(4)
C29 0.104(3) 0.074(2) 0.093(3) 0.0212(19) 0.025(2) 0.027(2)
C30 0.083(3) 0.132(4) 0.141(4) 0.072(3) 0.046(3) 0.051(3)

loop_
_atom_type_symbol
_atom_type_description
_atom_type_scat_dispersion_real
_atom_type_scat_dispersion_imag
_atom_type_scat_source
C C 0.0181 0.0091 'International Tables Vol C Tables 4.2.6.8 and 6.1.1.4'
H H 0.0000 0.0000 'International Tables Vol C Tables 4.2.6.8 and 6.1.1.4'
O O 0.0492 0.0322 'International Tables Vol C Tables 4.2.6.8 and 6.1.1.4'

loop_
_geom_angle_atom_site_label_1
_geom_angle_atom_site_label_2
_geom_angle_atom_site_label_3
_geom_angle
_geom_angle_site_symmetry_1
_geom_angle_site_symmetry_3
_geom_angle_publ_flag
C4 O1 C13 107.95(19) . . ?
C10 O2 H2 109.5 . . ?
C4 C3 C10 114.4(3) . . ?
C4 C3 C8 124.7(2) . . ?
C10 C3 C8 120.9(2) . . ?
O1 C4 C7 112.7(2) . . ?
O1 C4 C3 124.1(2) . . ?
C7 C4 C3 123.2(2) . . ?
C9 O5 C20 118.2(3) . . ?
C4 C7 C9 119.9(2) . . ?
C4 C7 C14 109.3(2) . . ?
C9 C7 C14 130.8(3) . . ?
O6 C8 C3 120.0(3) . . ?
O6 C8 C12 119.1(3) . . ?
C3 C8 C12 120.9(2) . . ?
O5 C9 C11 125.0(3) . . ?
O5 C9 C7 115.4(3) . . ?
C11 C9 C7 119.6(3) . . ?
O2 C10 C11 116.7(3) . . ?
O2 C10 C3 120.2(3) . . ?
C11 C10 C3 123.1(3) . . ?
C10 C11 C9 119.8(3) . . ?
C10 C11 H11 120.1 . . ?
C9 C11 H11 120.1 . . ?
C8 C12 C22 115.0(3) . . ?
C8 C12 H12A 108.5 . . ?
C22 C12 H12A 108.5 . . ?
C8 C12 H12B 108.5 . . ?
C22 C12 H12B 108.5 . . ?
H12A C12 H12B 107.5 . . ?
O1 C13 C15 107.5(2) . . ?
O1 C13 C18 106.1(2) . . ?
C15 C13 C18 110.4(2) . . ?
O1 C13 C14 104.61(19) . . ?
C15 C13 C14 114.4(2) . . ?
C18 C13 C14 113.2(2) . . ?
C7 C14 C13 102.2(2) . . ?
C7 C14 H14A 111.3 . . ?
C13 C14 H14A 111.3 . . ?
C7 C14 H14B 111.3 . . ?
C13 C14 H14B 111.3 . . ?
H14A C14 H14B 109.2 . . ?
C19 C15 C13 123.2(3) . . ?
C19 C15 H15 118.4 . . ?
C13 C15 H15 118.4 . . ?
C21 C16 C26 116.3(4) . . ?
C21 C16 C22 121.8(4) . . ?
C26 C16 C22 121.8(4) . . ?
C19 C17 C24 110.0(3) . . ?
C19 C17 C23 107.2(3) . . ?
C24 C17 C23 114.1(3) . . ?
C19 C17 H17 108.5 . . ?
C24 C17 H17 108.5 . . ?
C23 C17 H17 108.5 . . ?
C24 C18 C13 111.0(3) . . ?
C24 C18 H18A 109.4 . . ?
C13 C18 H18A 109.4 . . ?
C24 C18 H18B 109.4 . . ?
C13 C18 H18B 109.4 . . ?
H18A C18 H18B 108.0 . . ?
C15 C19 C17 125.9(3) . . ?
C15 C19 H19 117.0 . . ?
C17 C19 H19 117.0 . . ?
O5 C20 H20A 109.5 . . ?
O5 C20 H20B 109.5 . . ?
H20A C20 H20B 109.5 . . ?
O5 C20 H20C 109.5 . . ?
H20A C20 H20C 109.5 . . ?
H20B C20 H20C 109.5 . . ?
C29 C21 C16 122.3(4) . . ?
C29 C21 H21 118.9 . . ?
C16 C21 H21 118.9 . . ?
C16 C22 C12 112.9(3) . . ?
C16 C22 H22A 109.0 . . ?
C12 C22 H22A 109.0 . . ?
C16 C22 H22B 109.0 . . ?
C12 C22 H22B 109.0 . . ?
H22A C22 H22B 107.8 . . ?
C28 C23 C25 112.1(4) . . ?
C28 C23 C17 110.4(4) . . ?
C25 C23 C17 113.8(3) . . ?
C28 C23 H23 106.7 . . ?
C25 C23 H23 106.7 . . ?
C17 C23 H23 106.7 . . ?
C18 C24 C17 113.2(3) . . ?
C18 C24 H24A 108.9 . . ?
C17 C24 H24A 108.9 . . ?
C18 C24 H24B 108.9 . . ?
C17 C24 H24B 108.9 . . ?
H24A C24 H24B 107.7 . . ?
C23 C25 H25A 109.5 . . ?
C23 C25 H25B 109.5 . . ?
H25A C25 H25B 109.5 . . ?
C23 C25 H25C 109.5 . . ?
H25A C25 H25C 109.5 . . ?
H25B C25 H25C 109.5 . . ?
C30 C26 C16 121.0(4) . . ?
C30 C26 H26 119.5 . . ?
C16 C26 H26 119.5 . . ?
C29 C27 C30 119.2(4) . . ?
C29 C27 H27 120.4 . . ?
C30 C27 H27 120.4 . . ?
C23 C28 H28A 109.5 . . ?
C23 C28 H28B 109.5 . . ?
H28A C28 H28B 109.5 . . ?
C23 C28 H28C 109.5 . . ?
H28A C28 H28C 109.5 . . ?
H28B C28 H28C 109.5 . . ?
C27 C29 C21 120.4(4) . . ?
C27 C29 H29 119.8 . . ?
C21 C29 H29 119.8 . . ?
C27 C30 C26 120.8(4) . . ?
C27 C30 H30 119.6 . . ?
C26 C30 H30 119.6 . . ?

loop_
_geom_bond_atom_site_label_1
_geom_bond_atom_site_label_2
_geom_bond_distance
_geom_bond_site_symmetry_2
_geom_bond_publ_flag
O1 C4 1.354(3) . ?
O1 C13 1.490(3) . ?
O2 C10 1.352(3) . ?
O2 H2 0.8200 . ?
C3 C4 1.412(4) . ?
C3 C10 1.416(4) . ?
C3 C8 1.465(4) . ?
C4 C7 1.370(4) . ?
O5 C9 1.359(4) . ?
O5 C20 1.428(4) . ?
O6 C8 1.239(3) . ?
C7 C9 1.386(4) . ?
C7 C14 1.500(4) . ?
C8 C12 1.495(4) . ?
C9 C11 1.384(4) . ?
C10 C11 1.374(5) . ?
C11 H11 0.9300 . ?
C12 C22 1.517(5) . ?
C12 H12A 0.9700 . ?
C12 H12B 0.9700 . ?
C13 C15 1.495(4) . ?
C13 C18 1.511(4) . ?
C13 C14 1.536(4) . ?
C14 H14A 0.9700 . ?
C14 H14B 0.9700 . ?
C15 C19 1.286(4) . ?
C15 H15 0.9300 . ?
C16 C21 1.378(5) . ?
C16 C26 1.396(5) . ?
C16 C22 1.490(5) . ?
C17 C19 1.506(5) . ?
C17 C24 1.510(5) . ?
C17 C23 1.580(6) . ?
C17 H17 0.9800 . ?
C18 C24 1.501(5) . ?
C18 H18A 0.9700 . ?
C18 H18B 0.9700 . ?
C19 H19 0.9300 . ?
C20 H20A 0.9600 . ?
C20 H20B 0.9600 . ?
C20 H20C 0.9600 . ?
C21 C29 1.360(5) . ?
C21 H21 0.9300 . ?
C22 H22A 0.9700 . ?
C22 H22B 0.9700 . ?
C23 C28 1.476(7) . ?
C23 C25 1.518(6) . ?
C23 H23 0.9800 . ?
C24 H24A 0.9700 . ?
C24 H24B 0.9700 . ?
C25 H25A 0.9600 . ?
C25 H25B 0.9600 . ?
C25 H25C 0.9600 . ?
C26 C30 1.368(6) . ?
C26 H26 0.9300 . ?
C27 C29 1.359(6) . ?
C27 C30 1.362(7) . ?
C27 H27 0.9300 . ?
C28 H28A 0.9600 . ?
C28 H28B 0.9600 . ?
C28 H28C 0.9600 . ?
C29 H29 0.9300 . ?
C30 H30 0.9300 . ?

loop_
_geom_hbond_atom_site_label_D
_geom_hbond_atom_site_label_H
_geom_hbond_atom_site_label_A
_geom_hbond_distance_DH
_geom_hbond_distance_HA
_geom_hbond_distance_DA
_geom_hbond_angle_DHA
_geom_hbond_site_symmetry_A
O2 H2 O6 0.82 1.80 2.532(4) 147.1 .

loop_
_geom_torsion_atom_site_label_1
_geom_torsion_atom_site_label_2
_geom_torsion_atom_site_label_3
_geom_torsion_atom_site_label_4
_geom_torsion
_geom_torsion_site_symmetry_1
_geom_torsion_site_symmetry_2
_geom_torsion_site_symmetry_3
_geom_torsion_site_symmetry_4
_geom_torsion_publ_flag
C13 O1 C4 C7 11.6(3) . . . . ?
C13 O1 C4 C3 -169.3(2) . . . . ?
C10 C3 C4 O1 -178.4(2) . . . . ?
C8 C3 C4 O1 4.5(4) . . . . ?
C10 C3 C4 C7 0.5(4) . . . . ?
C8 C3 C4 C7 -176.6(3) . . . . ?
O1 C4 C7 C9 177.4(2) . . . . ?
C3 C4 C7 C9 -1.7(4) . . . . ?
O1 C4 C7 C14 -0.3(3) . . . . ?
C3 C4 C7 C14 -179.3(2) . . . . ?
C4 C3 C8 O6 -179.2(3) . . . . ?
C10 C3 C8 O6 3.9(5) . . . . ?
C4 C3 C8 C12 3.2(4) . . . . ?
C10 C3 C8 C12 -173.7(3) . . . . ?
C20 O5 C9 C11 1.9(5) . . . . ?
C20 O5 C9 C7 -178.2(3) . . . . ?
C4 C7 C9 O5 -178.1(2) . . . . ?
C14 C7 C9 O5 -1.0(5) . . . . ?
C4 C7 C9 C11 1.7(4) . . . . ?
C14 C7 C9 C11 178.8(3) . . . . ?
C4 C3 C10 O2 -178.9(3) . . . . ?
C8 C3 C10 O2 -1.6(4) . . . . ?
C4 C3 C10 C11 0.6(4) . . . . ?
C8 C3 C10 C11 177.8(3) . . . . ?
O2 C10 C11 C9 179.0(3) . . . . ?
C3 C10 C11 C9 -0.5(5) . . . . ?
O5 C9 C11 C10 179.1(3) . . . . ?
C7 C9 C11 C10 -0.7(5) . . . . ?
O6 C8 C12 C22 -2.0(5) . . . . ?
C3 C8 C12 C22 175.6(3) . . . . ?
C4 O1 C13 C15 -139.6(2) . . . . ?
C4 O1 C13 C18 102.3(2) . . . . ?
C4 O1 C13 C14 -17.6(3) . . . . ?
C4 C7 C14 C13 -10.5(3) . . . . ?
C9 C7 C14 C13 172.2(3) . . . . ?
O1 C13 C14 C7 16.5(3) . . . . ?
C15 C13 C14 C7 133.9(2) . . . . ?
C18 C13 C14 C7 -98.6(3) . . . . ?
O1 C13 C15 C19 -95.5(3) . . . . ?
C18 C13 C15 C19 19.8(4) . . . . ?
C14 C13 C15 C19 148.8(3) . . . . ?
O1 C13 C18 C24 68.3(3) . . . . ?
C15 C13 C18 C24 -47.9(3) . . . . ?
C14 C13 C18 C24 -177.5(3) . . . . ?
C13 C15 C19 C17 -0.6(5) . . . . ?
C24 C17 C19 C15 9.7(5) . . . . ?
C23 C17 C19 C15 134.3(4) . . . . ?
C26 C16 C21 C29 0.7(5) . . . . ?
C22 C16 C21 C29 -178.4(3) . . . . ?
C21 C16 C22 C12 -95.2(4) . . . . ?
C26 C16 C22 C12 85.7(4) . . . . ?
C8 C12 C22 C16 -174.0(3) . . . . ?
C19 C17 C23 C28 175.4(4) . . . . ?
C24 C17 C23 C28 -62.5(5) . . . . ?
C19 C17 C23 C25 -57.5(4) . . . . ?
C24 C17 C23 C25 64.6(5) . . . . ?
C13 C18 C24 C17 60.0(4) . . . . ?
C19 C17 C24 C18 -38.8(4) . . . . ?
C23 C17 C24 C18 -159.4(3) . . . . ?
C21 C16 C26 C30 -0.7(5) . . . . ?
C22 C16 C26 C30 178.4(3) . . . . ?
C30 C27 C29 C21 -1.8(6) . . . . ?
C16 C21 C29 C27 0.5(6) . . . . ?
C29 C27 C30 C26 1.8(7) . . . . ?
C16 C26 C30 C27 -0.6(6) . . . . ?
